data_7155365
loop_
_publ_author_name
'Jeon, Hyun Ji'
'Kwak, Mi Soo'
'Jung, Da Jung'
'Bouffard, Jean'
'Lee, Sang-Gi'

_publ_section_title
;
 Synthesis of \a-methylene-\d-oxo-\g-amino esters via Rh(ii)-catalyzed
 coupling of 1-sulfonyl-1,2,3-triazoles with Morita-Baylis-Hillman
 adducts.
;
_journal_issue 47
_journal_name_full 'Organic &amp; biomolecular chemistry'
_journal_page_first 11238
_journal_page_last 11243
_journal_paper_doi 10.1039/c6ob02086k
_journal_volume 14
_journal_year 2016
_chemical_formula_sum 'C21 H22 N O5 S'
_chemical_formula_weight 400.45
_chemical_name_common SKL-20150205
_space_group_crystal_system monoclinic
_space_group_IT_number 14
_space_group_name_Hall '-P 2yn'
_space_group_name_H-M_alt 'P 1 21/n 1'
_symmetry_space_group_name_Hall '-P 2yn'
_symmetry_space_group_name_H-M 'P 1 21/n 1'
_atom_sites_solution_hydrogens geom
_audit_update_record
;
2016-04-19 deposited with the CCDC.
2016-11-10 downloaded from the CCDC.
;
_cell_angle_alpha 90
_cell_angle_beta 93.6089(10)
_cell_angle_gamma 90
_cell_formula_units_Z 4
_cell_length_a 9.9971(2)
_cell_length_b 10.9922(2)
_cell_length_c 18.9189(3)
_cell_measurement_reflns_used 9937
_cell_measurement_temperature 296.(2)
_cell_measurement_theta_max 23.8046
_cell_measurement_theta_min 2.1572
_cell_volume 2074.88(7)
_computing_cell_refinement 'SAINT V8.34A (Bruker AXS Inc., 2013)'
_computing_data_collection 'Bruker Instrument Service v2013.12.0.0'
_computing_data_reduction 'SAINT V8.34A (Bruker AXS Inc., 2013)'
_computing_structure_refinement 'SHELXL-2013 (Sheldrick, 2013)'
_diffrn_ambient_temperature 296.(2)
_diffrn_detector_area_resol_mean 8.3333
_diffrn_measured_fraction_theta_full 0.997
_diffrn_measured_fraction_theta_max 0.997
_diffrn_measurement_device_type 'Bruker APEX-II CCD'
_diffrn_measurement_method '\f and \w scans'
_diffrn_radiation_wavelength 0.71073
_diffrn_reflns_av_R_equivalents 0.0644
_diffrn_reflns_av_unetI/netI 0.0334
_diffrn_reflns_limit_h_max 13
_diffrn_reflns_limit_h_min -13
_diffrn_reflns_limit_k_max 14
_diffrn_reflns_limit_k_min -14
_diffrn_reflns_limit_l_max 25
_diffrn_reflns_limit_l_min -25
_diffrn_reflns_number 72298
_diffrn_reflns_theta_full 28.34
_diffrn_reflns_theta_max 28.34
_diffrn_reflns_theta_min 2.14
_exptl_absorpt_coefficient_mu 0.187
_exptl_absorpt_correction_T_max 0.96
_exptl_absorpt_correction_T_min 0.92
_exptl_absorpt_correction_type multi-scan
_exptl_absorpt_process_details 'SADABS V2012/1 (Bruker AXS Inc.)'
_exptl_crystal_colour colourless
_exptl_crystal_density_diffrn 1.282
_exptl_crystal_density_method 'not measured'
_exptl_crystal_description block
_exptl_crystal_F_000 844
_exptl_crystal_size_max 0.320
_exptl_crystal_size_mid 0.200
_exptl_crystal_size_min 0.200
_refine_diff_density_max 0.507
_refine_diff_density_min -0.324
_refine_ls_extinction_method none
_refine_ls_goodness_of_fit_ref 1.038
_refine_ls_hydrogen_treatment constr
_refine_ls_matrix_type full
_refine_ls_number_parameters 255
_refine_ls_number_reflns 5175
_refine_ls_number_restraints 0
_refine_ls_restrained_S_all 1.038
_refine_ls_R_factor_all 0.0968
_refine_ls_R_factor_gt 0.0532
_refine_ls_shift/su_max 0.000
_refine_ls_shift/su_mean 0.000
_refine_ls_structure_factor_coef Fsqd
_refine_ls_weighting_details 'w=1/[\s^2^(Fo^2^)+(0.0578P)^2^+0.8910P] where P=(Fo^2^+2Fc^2^)/3'
_refine_ls_weighting_scheme calc
_refine_ls_wR_factor_gt 0.1266
_refine_ls_wR_factor_ref 0.1480
_reflns_number_gt 3292
_reflns_number_total 5175
_reflns_threshold_expression 'I > 2\s(I)'
_cod_data_source_file c6ob02086k2.cif
_cod_data_source_block I
_cod_depositor_comments 'Adding full bibliography for 7155365--7155366.cif.'
_cod_database_code 7155365

loop_
_space_group_symop_operation_xyz
'x, y, z'
'-x+1/2, y+1/2, -z+1/2'
'-x, -y, -z'
'x-1/2, -y-1/2, z-1/2'

loop_
_atom_site_type_symbol
_atom_site_label
_atom_site_fract_x
_atom_site_fract_y
_atom_site_fract_z
_atom_site_U_iso_or_equiv
_atom_site_adp_type
_atom_site_calc_flag
_atom_site_refinement_flags_adp
_atom_site_refinement_flags_posn
_atom_site_occupancy
S S1 0.75760(6) -0.00181(5) 0.08264(3) 0.04550(17) Uani d . . 1
C C8 0.8050(2) 0.10729(19) -0.03873(10) 0.0435(5) Uani d . . 1
H H8 0.7159 0.1406 -0.0315 0.052 Uiso calc U R 1
C C15 0.6703(2) 0.1220(2) 0.11693(10) 0.0439(5) Uani d . . 1
C C20 0.7242(2) 0.1847(2) 0.17513(12) 0.0577(6) Uani d . . 1
H H20 0.8075 0.1627 0.1959 0.069 Uiso calc U R 1
C C7 0.7935(2) 0.0131(2) -0.09891(11) 0.0462(5) Uani d . . 1
C C6 0.6951(2) 0.0346(2) -0.15965(11) 0.0487(5) Uani d . . 1
C C12 0.7856(3) 0.3891(2) -0.00425(13) 0.0567(6) Uani d . . 1
C C16 0.5471(2) 0.1556(2) 0.08537(12) 0.0550(6) Uani d . . 1
H H16 0.5106 0.1141 0.0459 0.066 Uiso calc U R 1
C C9 0.8974(2) 0.2105(2) -0.06015(12) 0.0535(6) Uani d . . 1
H H9A 0.9863 0.1778 -0.0655 0.064 Uiso calc U R 1
H H9B 0.8643 0.2424 -0.1057 0.064 Uiso calc U R 1
C C17 0.4795(2) 0.2517(3) 0.11350(13) 0.0640(7) Uani d . . 1
H H17 0.3969 0.2746 0.0923 0.077 Uiso calc U R 1
C C5 0.6133(3) 0.1358(3) -0.16481(13) 0.0740(8) Uani d . . 1
H H5 0.6194 0.1945 -0.1294 0.089 Uiso calc U R 1
C C1 0.6837(3) -0.0514(3) -0.21322(12) 0.0640(7) Uani d . . 1
H H1 0.7389 -0.1196 -0.2113 0.077 Uiso calc U R 1
C C18 0.5305(3) 0.3151(3) 0.17214(13) 0.0626(6) Uani d . . 1
C C19 0.6544(3) 0.2801(3) 0.20249(13) 0.0675(7) Uani d . . 1
H H19 0.691 0.3216 0.242 0.081 Uiso calc U R 1
C C10 0.9071(2) 0.3125(2) -0.00744(12) 0.0513(5) Uani d . . 1
C C2 0.5899(3) -0.0357(3) -0.26968(15) 0.0849(9) Uani d . . 1
H H2 0.5814 -0.0944 -0.3051 0.102 Uiso calc U R 1
C C13 0.6773(3) 0.5473(3) 0.05553(16) 0.0781(8) Uani d . . 1
H H13A 0.596 0.501 0.0609 0.094 Uiso calc U R 1
H H13B 0.6652 0.5967 0.0131 0.094 Uiso calc U R 1
C C3 0.5107(3) 0.0644(4) -0.27371(15) 0.0966(11) Uani d . . 1
H H3 0.4482 0.0742 -0.3118 0.116 Uiso calc U R 1
C C21 0.4516(3) 0.4153(3) 0.20400(18) 0.0978(11) Uani d . . 1
H H21A 0.424 0.4731 0.1679 0.147 Uiso calc U R 1
H H21B 0.5065 0.4554 0.2404 0.147 Uiso calc U R 1
H H21C 0.3739 0.3816 0.2241 0.147 Uiso calc U R 1
C C4 0.5224(3) 0.1504(4) -0.22222(16) 0.1025(12) Uani d . . 1
H H4 0.4689 0.2196 -0.2256 0.123 Uiso calc U R 1
C C14 0.7071(4) 0.6262(3) 0.11893(19) 0.1046(12) Uani d . . 1
H H14A 0.7159 0.5766 0.1607 0.157 Uiso calc U R 1
H H14B 0.6353 0.6832 0.1231 0.157 Uiso calc U R 1
H H14C 0.7892 0.6696 0.1137 0.157 Uiso calc U R 1
O O5 0.84071(17) -0.05473(15) 0.13860(8) 0.0596(4) Uani d . . 1
O O1 0.86680(18) -0.07517(15) -0.09719(9) 0.0654(5) Uani d . . 1
O O4 0.66139(17) -0.07540(15) 0.04311(8) 0.0633(5) Uani d . . 1
O O3 0.79110(18) 0.46561(15) 0.05033(9) 0.0646(5) Uani d . . 1
O O2 0.6912(2) 0.38324(19) -0.04682(11) 0.0875(7) Uani d . . 1
N N1 0.85964(18) 0.05210(17) 0.02752(8) 0.0461(4) Uani d . . 1
C C11 1.0167(3) 0.3347(2) 0.03214(16) 0.0721(7) Uani d . . 1
H H11A 1.0197 0.4002 0.0634 0.087 Uiso calc U R 1
H H11B 1.0914 0.2851 0.029 0.087 Uiso calc U R 1

loop_
_atom_site_aniso_label
_atom_site_aniso_U_11
_atom_site_aniso_U_22
_atom_site_aniso_U_33
_atom_site_aniso_U_12
_atom_site_aniso_U_13
_atom_site_aniso_U_23
S1 0.0554(3) 0.0431(3) 0.0372(3) -0.0053(2) -0.0039(2) 0.0027(2)
C8 0.0493(12) 0.0447(11) 0.0365(10) 0.0071(9) 0.0022(9) 0.0031(9)
C15 0.0419(11) 0.0530(13) 0.0363(10) -0.0057(9) -0.0007(9) 0.0018(9)
C20 0.0547(14) 0.0664(15) 0.0501(13) 0.0024(12) -0.0115(11) -0.0101(11)
C7 0.0490(12) 0.0492(13) 0.0405(11) 0.0011(10) 0.0027(9) 0.0005(9)
C6 0.0474(12) 0.0618(14) 0.0370(10) 0.0002(11) 0.0043(9) 0.0007(10)
C12 0.0722(17) 0.0445(12) 0.0529(13) 0.0062(12) 0.0007(12) 0.0030(10)
C16 0.0496(13) 0.0713(16) 0.0433(12) -0.0070(12) -0.0046(10) 0.0013(11)
C9 0.0635(15) 0.0473(12) 0.0507(12) 0.0062(11) 0.0119(11) 0.0060(10)
C17 0.0468(14) 0.090(2) 0.0550(14) 0.0100(13) -0.0001(11) 0.0073(13)
C5 0.0790(19) 0.095(2) 0.0458(13) 0.0305(16) -0.0099(13) -0.0078(13)
C1 0.0686(16) 0.0733(17) 0.0501(13) -0.0048(14) 0.0045(12) -0.0089(12)
C18 0.0601(15) 0.0738(17) 0.0549(14) 0.0075(13) 0.0111(12) 0.0013(12)
C19 0.0702(17) 0.0757(18) 0.0557(14) 0.0022(14) -0.0031(13) -0.0218(13)
C10 0.0609(15) 0.0390(11) 0.0544(13) 0.0024(10) 0.0062(11) 0.0053(10)
C2 0.093(2) 0.108(3) 0.0522(15) -0.008(2) -0.0090(15) -0.0223(16)
C13 0.095(2) 0.0588(16) 0.0810(19) 0.0261(16) 0.0137(16) -0.0027(14)
C3 0.081(2) 0.154(3) 0.0523(16) 0.015(2) -0.0172(15) -0.0076(19)
C21 0.097(2) 0.106(3) 0.093(2) 0.033(2) 0.0224(19) -0.011(2)
C4 0.097(2) 0.145(3) 0.0610(17) 0.055(2) -0.0242(17) -0.0135(19)
C14 0.139(3) 0.069(2) 0.108(3) 0.018(2) 0.025(2) -0.0284(19)
O5 0.0761(11) 0.0578(10) 0.0438(8) 0.0085(9) -0.0050(8) 0.0121(7)
O1 0.0732(11) 0.0563(10) 0.0649(10) 0.0178(9) -0.0103(9) -0.0121(8)
O4 0.0723(11) 0.0554(10) 0.0605(10) -0.0195(8) -0.0089(8) -0.0066(8)
O3 0.0769(12) 0.0509(9) 0.0659(11) 0.0119(9) 0.0043(9) -0.0091(8)
O2 0.0958(15) 0.0817(14) 0.0813(13) 0.0367(12) -0.0232(12) -0.0175(11)
N1 0.0515(11) 0.0497(10) 0.0368(9) 0.0025(8) 0.0000(8) 0.0059(8)
C11 0.0727(18) 0.0524(15) 0.091(2) 0.0028(13) -0.0002(15) -0.0010(14)

loop_
_atom_type_symbol
_atom_type_description
_atom_type_scat_dispersion_real
_atom_type_scat_dispersion_imag
_atom_type_scat_source
C C 0.0033 0.0016 'International Tables Vol C Tables 4.2.6.8 and 6.1.1.4'
H H 0.0000 0.0000 'International Tables Vol C Tables 4.2.6.8 and 6.1.1.4'
N N 0.0061 0.0033 'International Tables Vol C Tables 4.2.6.8 and 6.1.1.4'
O O 0.0106 0.0060 'International Tables Vol C Tables 4.2.6.8 and 6.1.1.4'
S S 0.1246 0.1234 'International Tables Vol C Tables 4.2.6.8 and 6.1.1.4'

loop_
_geom_angle_atom_site_label_1
_geom_angle_atom_site_label_2
_geom_angle_atom_site_label_3
_geom_angle
O5 S1 O4 119.85(10)
O5 S1 N1 105.44(10)
O4 S1 N1 107.50(10)
O5 S1 C15 108.68(10)
O4 S1 C15 107.27(10)
N1 S1 C15 107.54(10)
N1 C8 C9 109.49(17)
N1 C8 C7 111.13(17)
C9 C8 C7 108.68(17)
C20 C15 C16 120.2(2)
C20 C15 S1 120.13(17)
C16 C15 S1 119.66(17)
C19 C20 C15 119.9(2)
O1 C7 C6 121.2(2)
O1 C7 C8 120.10(19)
C6 C7 C8 118.72(19)
C5 C6 C1 118.5(2)
C5 C6 C7 123.0(2)
C1 C6 C7 118.5(2)
O2 C12 O3 123.1(2)
O2 C12 C10 123.6(2)
O3 C12 C10 113.3(2)
C17 C16 C15 118.8(2)
C10 C9 C8 113.09(18)
C16 C17 C18 122.1(2)
C6 C5 C4 120.5(3)
C6 C1 C2 119.9(3)
C17 C18 C19 117.9(2)
C17 C18 C21 121.1(3)
C19 C18 C21 121.0(3)
C20 C19 C18 121.1(2)
C11 C10 C12 121.9(2)
C11 C10 C9 122.4(2)
C12 C10 C9 115.6(2)
C3 C2 C1 120.6(3)
O3 C13 C14 107.2(2)
C2 C3 C4 120.1(3)
C3 C4 C5 120.4(3)
C12 O3 C13 116.6(2)
C8 N1 S1 119.12(14)

loop_
_geom_bond_atom_site_label_1
_geom_bond_atom_site_label_2
_geom_bond_distance
S1 O5 1.4279(15)
S1 O4 1.4312(15)
S1 N1 1.6166(18)
S1 C15 1.763(2)
C8 N1 1.467(2)
C8 C9 1.533(3)
C8 C7 1.538(3)
C15 C20 1.379(3)
C15 C16 1.385(3)
C20 C19 1.378(3)
C7 O1 1.215(3)
C7 C6 1.484(3)
C6 C5 1.380(3)
C6 C1 1.385(3)
C12 O2 1.203(3)
C12 O3 1.330(3)
C12 C10 1.483(3)
C16 C17 1.379(4)
C9 C10 1.500(3)
C17 C18 1.380(4)
C5 C4 1.381(3)
C1 C2 1.387(4)
C18 C19 1.387(4)
C18 C21 1.503(4)
C10 C11 1.310(3)
C2 C3 1.355(5)
C13 O3 1.457(3)
C13 C14 1.495(4)
C3 C4 1.357(5)
